data_4350313
loop_
_publ_author_name
'Ouellette, Wayne'
'Yu, Ming Hui'
'O'Connor, Charles J'
'Zubieta, Jon'

_publ_section_title
;
 Evolution of the structural chemistry of vanadium organodiphosphonate
 networks and frameworks: structural consequences of fluoride
 incorporation in the development of stable phases with void channels.
;
_journal_issue 19
_journal_name_full 'Inorganic chemistry'
_journal_page_first 7628
_journal_page_last 7641
_journal_paper_doi 10.1021/ic0604462
_journal_volume 45
_journal_year 2006
_chemical_formula_sum 'C6 H22 F2 N2 O10 P2 V2'
_chemical_formula_weight 484.08
_space_group_IT_number 15
_space_group_name_Hall '-C 2yc'
_space_group_name_H-M_alt 'C 1 2/c 1'
_symmetry_cell_setting monoclinic
_symmetry_space_group_name_H-M 'C 1 2/c 1'
_atom_sites_solution_hydrogens geom
_atom_sites_solution_primary direct
_atom_sites_solution_secondary difmap
_audit_creation_method SHELXL-97
_cell_angle_alpha 90.00
_cell_angle_beta 95.051(2)
_cell_angle_gamma 90.00
_cell_formula_units_Z 4
_cell_length_a 28.836(3)
_cell_length_b 5.3256(5)
_cell_length_c 10.2448(10)
_cell_measurement_reflns_used 4588
_cell_measurement_temperature 90(2)
_cell_measurement_theta_max 29.13
_cell_measurement_theta_min 2.84
_cell_volume 1567.2(3)
_computing_cell_refinement 'Bruker SMART'
_computing_data_collection 'Bruker SMART'
_computing_data_reduction 'Bruker SAINT'
_computing_molecular_graphics 'Bruker SHELXTL'
_computing_publication_material 'Bruker SHELXTL'
_computing_structure_refinement 'SHELXL-97 (Sheldrick, 1997)'
_computing_structure_solution 'SHELXS-97 (Sheldrick, 1990)'
_diffrn_ambient_temperature 90(2)
_diffrn_detector_area_resol_mean 512
_diffrn_measured_fraction_theta_full 0.996
_diffrn_measured_fraction_theta_max 0.996
_diffrn_measurement_device_type 'APEX CCD area detector'
_diffrn_measurement_method 'Phi and omega scans'
_diffrn_radiation_monochromator graphite
_diffrn_radiation_probe x-ray
_diffrn_radiation_type MoK\a
_diffrn_radiation_wavelength 0.71073
_diffrn_reflns_av_R_equivalents 0.0383
_diffrn_reflns_av_sigmaI/netI 0.0345
_diffrn_reflns_limit_h_max 37
_diffrn_reflns_limit_h_min -39
_diffrn_reflns_limit_k_max 7
_diffrn_reflns_limit_k_min -7
_diffrn_reflns_limit_l_max 14
_diffrn_reflns_limit_l_min -14
_diffrn_reflns_number 8241
_diffrn_reflns_theta_full 29.15
_diffrn_reflns_theta_max 29.15
_diffrn_reflns_theta_min 2.84
_diffrn_source 'fine-focus sealed tube'
_diffrn_standards_decay_% 0.001
_exptl_absorpt_coefficient_mu 1.473
_exptl_absorpt_correction_T_max 0.9168
_exptl_absorpt_correction_T_min 0.7774
_exptl_absorpt_correction_type multi-scan
_exptl_crystal_colour blue
_exptl_crystal_density_diffrn 2.052
_exptl_crystal_density_meas 0
_exptl_crystal_density_method 'not measured'
_exptl_crystal_description rod
_exptl_crystal_F_000 984
_exptl_crystal_size_max 0.18
_exptl_crystal_size_mid 0.06
_exptl_crystal_size_min 0.06
_refine_diff_density_max 1.041
_refine_diff_density_min -0.536
_refine_diff_density_rms 0.121
_refine_ls_extinction_method none
_refine_ls_goodness_of_fit_ref 1.188
_refine_ls_hydrogen_treatment mixed
_refine_ls_matrix_type full
_refine_ls_number_parameters 115
_refine_ls_number_reflns 2108
_refine_ls_number_restraints 0
_refine_ls_restrained_S_all 1.188
_refine_ls_R_factor_all 0.0514
_refine_ls_R_factor_gt 0.0449
_refine_ls_shift/su_max 0.001
_refine_ls_shift/su_mean 0.000
_refine_ls_structure_factor_coef Fsqd
_refine_ls_weighting_details 'calc w=1/[\s^2^(Fo^2^)+(0.0376P)^2^+6.2684P] where P=(Fo^2^+2Fc^2^)/3'
_refine_ls_weighting_scheme calc
_refine_ls_wR_factor_gt 0.0974
_refine_ls_wR_factor_ref 0.0998
_reflns_number_gt 1898
_reflns_number_total 2108
_reflns_threshold_expression >2sigma(I)
_cod_data_source_file ic0604462si20060315_104625.cif
_cod_data_source_block '_Compound_2_[H3N(CH2)2NH3][V2F2O2(H2O)2{O3P(CH2)4PO3}]'
_cod_depositor_comments
;
The following automatic conversions were performed:

data item '_symmetry_cell_setting' value 'Monoclinic' was changed to
'monoclinic' in accordance with the
/home/saulius/struct/COD-crude-data/automatic-downloads/DataCite-retrospective/ACS/depositions/lib/dictionaries/cif_core.dic
dictionary named 'cif_core.dic' version 2.4.2 last updated on
2011-04-26.

Automatic conversion script
Id: cif_fix_values 6909 2019-04-08 15:41:33Z antanas 
;
_cod_original_sg_symbol_H-M C2/c
_cod_database_code 4350313

loop_
_symmetry_equiv_pos_as_xyz
'x, y, z'
'-x, y, -z+1/2'
'x+1/2, y+1/2, z'
'-x+1/2, y+1/2, -z+1/2'
'-x, -y, -z'
'x, -y, z-1/2'
'-x+1/2, -y+1/2, -z'
'x+1/2, -y+1/2, z-1/2'

loop_
_atom_site_label
_atom_site_type_symbol
_atom_site_fract_x
_atom_site_fract_y
_atom_site_fract_z
_atom_site_U_iso_or_equiv
_atom_site_adp_type
_atom_site_occupancy
_atom_site_symmetry_multiplicity
_atom_site_calc_flag
_atom_site_refinement_flags
V1 V 0.376458(15) 0.14132(8) 0.74932(4) 0.00409(12) Uani 1 1 d .
P1 P 0.38732(2) 0.34050(12) 1.05018(6) 0.00396(15) Uani 1 1 d .
O1 O 0.37053(7) 0.3764(3) 0.90352(18) 0.0057(4) Uani 1 1 d .
O2 O 0.35397(7) -0.1413(4) 0.86602(19) 0.0085(4) Uani 1 1 d .
H2B' H 0.3571 -0.0970 0.9429 0.013 Uiso 1 1 calc R
O3 O 0.43115(7) 0.1000(4) 0.77295(19) 0.0097(4) Uani 1 1 d .
O4 O 0.36463(7) -0.0973(3) 0.59583(18) 0.0057(4) Uani 1 1 d .
O5 O 0.37233(7) 0.4350(4) 0.62683(18) 0.0066(4) Uani 1 1 d .
C1 C 0.44925(9) 0.3094(5) 1.0651(3) 0.0070(5) Uani 1 1 d .
H1A H 0.4602 0.3004 1.1573 0.008 Uiso 1 1 calc R
H1B H 0.4575 0.1531 1.0245 0.008 Uiso 1 1 calc R
C2 C 0.47415(9) 0.5264(5) 1.0021(3) 0.0087(5) Uani 1 1 d .
H2A H 0.4601 0.5527 0.9136 0.010 Uiso 1 1 calc R
H2B H 0.4702 0.6790 1.0516 0.010 Uiso 1 1 calc R
N1 N 0.27661(8) 0.6452(4) 0.6646(2) 0.0082(4) Uani 1 1 d .
H1C H 0.2949 0.7789 0.6778 0.012 Uiso 1 1 calc R
H1D H 0.2924 0.5074 0.6897 0.012 Uiso 1 1 calc R
H1E H 0.2521 0.6607 0.7111 0.012 Uiso 1 1 calc R
C3 C 0.26049(9) 0.6261(5) 0.5232(3) 0.0083(5) Uani 1 1 d .
H3A H 0.2374 0.4938 0.5098 0.010 Uiso 1 1 calc R
H3B H 0.2865 0.5848 0.4733 0.010 Uiso 1 1 calc R
F1 F 0.30160(5) 0.1757(3) 0.71758(16) 0.0077(3) Uani 1 1 d .
H2A' H 0.3623(14) -0.301(9) 0.870(4) 0.027(11) Uiso 1 1 d .

loop_
_atom_site_aniso_label
_atom_site_aniso_U_11
_atom_site_aniso_U_22
_atom_site_aniso_U_33
_atom_site_aniso_U_23
_atom_site_aniso_U_13
_atom_site_aniso_U_12
V1 0.0068(2) 0.0030(2) 0.0024(2) -0.00004(15) 0.00027(15) 0.00066(16)
P1 0.0067(3) 0.0026(3) 0.0025(3) 0.0001(2) 0.0005(2) -0.0002(2)
O1 0.0094(9) 0.0038(8) 0.0039(8) -0.0008(7) 0.0001(7) 0.0007(7)
O2 0.0192(10) 0.0026(8) 0.0037(8) 0.0005(7) 0.0005(7) 0.0002(7)
O3 0.0096(9) 0.0107(9) 0.0086(9) -0.0037(7) -0.0001(7) 0.0025(7)
O4 0.0099(9) 0.0040(8) 0.0033(8) -0.0014(7) 0.0006(7) 0.0013(7)
O5 0.0105(9) 0.0042(8) 0.0049(9) -0.0002(7) -0.0007(7) 0.0011(7)
C1 0.0070(12) 0.0069(11) 0.0071(12) 0.0013(9) 0.0002(9) -0.0005(9)
C2 0.0099(13) 0.0057(11) 0.0105(13) 0.0017(10) 0.0007(10) -0.0006(10)
N1 0.0095(11) 0.0075(10) 0.0075(11) 0.0022(8) 0.0001(8) 0.0010(9)
C3 0.0097(12) 0.0066(11) 0.0084(12) 0.0010(10) -0.0002(9) 0.0006(9)
F1 0.0081(7) 0.0065(7) 0.0085(7) 0.0003(6) 0.0011(6) 0.0012(6)

loop_
_atom_type_symbol
_atom_type_description
_atom_type_scat_dispersion_real
_atom_type_scat_dispersion_imag
_atom_type_scat_source
C C 0.0033 0.0016 'International Tables Vol C Tables 4.2.6.8 and 6.1.1.4'
H H 0.0000 0.0000 'International Tables Vol C Tables 4.2.6.8 and 6.1.1.4'
N N 0.0061 0.0033 'International Tables Vol C Tables 4.2.6.8 and 6.1.1.4'
O O 0.0106 0.0060 'International Tables Vol C Tables 4.2.6.8 and 6.1.1.4'
F F 0.0171 0.0103 'International Tables Vol C Tables 4.2.6.8 and 6.1.1.4'
P P 0.1023 0.0942 'International Tables Vol C Tables 4.2.6.8 and 6.1.1.4'
V V 0.3005 0.5294 'International Tables Vol C Tables 4.2.6.8 and 6.1.1.4'

loop_
_geom_angle_atom_site_label_1
_geom_angle_atom_site_label_2
_geom_angle_atom_site_label_3
_geom_angle
_geom_angle_site_symmetry_1
_geom_angle_site_symmetry_3
O3 V1 O5 101.94(9) . .
O3 V1 O4 97.38(9) . .
O5 V1 O4 90.39(8) . .
O3 V1 O1 96.71(9) . .
O5 V1 O1 90.09(8) . .
O4 V1 O1 165.48(8) . .
O3 V1 O2 99.74(10) . .
O5 V1 O2 158.31(8) . .
O4 V1 O2 87.26(8) . .
O1 V1 O2 86.94(8) . .
O3 V1 F1 176.90(9) . .
O5 V1 F1 80.58(7) . .
O4 V1 F1 80.72(7) . .
O1 V1 F1 85.05(7) . .
O2 V1 F1 77.77(7) . .
O5 P1 O4 110.97(11) 6_566 6_556
O5 P1 O1 109.06(10) 6_566 .
O4 P1 O1 107.04(10) 6_556 .
O5 P1 C1 110.94(12) 6_566 .
O4 P1 C1 110.11(12) 6_556 .
O1 P1 C1 108.62(12) . .
P1 O1 V1 129.55(11) . .
V1 O2 H2B' 109.5 . .
V1 O2 H2A' 129(3) . .
H2B' O2 H2A' 103.2 . .
P1 O4 V1 135.62(12) 6 .
P1 O5 V1 159.71(13) 6_565 .
C2 C1 P1 113.32(18) . .
C2 C1 H1A 108.9 . .
P1 C1 H1A 108.9 . .
C2 C1 H1B 108.9 . .
P1 C1 H1B 108.9 . .
H1A C1 H1B 107.7 . .
C2 C2 C1 111.7(3) 5_667 .
C2 C2 H2A 109.3 5_667 .
C1 C2 H2A 109.3 . .
C2 C2 H2B 109.3 5_667 .
C1 C2 H2B 109.3 . .
H2A C2 H2B 107.9 . .
C3 N1 H1C 109.5 . .
C3 N1 H1D 109.5 . .
H1C N1 H1D 109.5 . .
C3 N1 H1E 109.5 . .
H1C N1 H1E 109.5 . .
H1D N1 H1E 109.5 . .
N1 C3 C3 109.2(3) . 7_566
N1 C3 H3A 109.8 . .
C3 C3 H3A 109.8 7_566 .
N1 C3 H3B 109.8 . .
C3 C3 H3B 109.8 7_566 .
H3A C3 H3B 108.3 . .

loop_
_geom_bond_atom_site_label_1
_geom_bond_atom_site_label_2
_geom_bond_distance
_geom_bond_site_symmetry_2
V1 O3 1.590(2) .
V1 O5 2.0021(19) .
V1 O4 2.0272(19) .
V1 O1 2.0346(19) .
V1 O2 2.062(2) .
V1 F1 2.1621(16) .
P1 O5 1.514(2) 6_566
P1 O4 1.5422(19) 6_556
P1 O1 1.549(2) .
P1 C1 1.787(3) .
O2 H2B' 0.8200 .
O2 H2A' 0.88(5) .
O4 P1 1.5422(19) 6
O5 P1 1.5142(19) 6_565
C1 C2 1.533(4) .
C1 H1A 0.9700 .
C1 H1B 0.9700 .
C2 C2 1.521(5) 5_667
C2 H2A 0.9700 .
C2 H2B 0.9700 .
N1 C3 1.486(3) .
N1 H1C 0.8900 .
N1 H1D 0.8900 .
N1 H1E 0.8900 .
C3 C3 1.511(5) 7_566
C3 H3A 0.9700 .
C3 H3B 0.9700 .

loop_
_geom_torsion_atom_site_label_1
_geom_torsion_atom_site_label_2
_geom_torsion_atom_site_label_3
_geom_torsion_atom_site_label_4
_geom_torsion
_geom_torsion_site_symmetry_1
_geom_torsion_site_symmetry_4
O5 P1 O1 V1 -177.18(13) 6_566 .
O4 P1 O1 V1 -57.06(16) 6_556 .
C1 P1 O1 V1 61.80(17) . .
O3 V1 O1 P1 -53.06(16) . .
O5 V1 O1 P1 -155.09(15) . .
O4 V1 O1 P1 113.0(3) . .
O2 V1 O1 P1 46.40(15) . .
F1 V1 O1 P1 124.38(15) . .
O3 V1 O4 P1 29.52(18) . 6
O5 V1 O4 P1 131.61(17) . 6
O1 V1 O4 P1 -136.5(3) . 6
O2 V1 O4 P1 -69.96(17) . 6
F1 V1 O4 P1 -148.00(17) . 6
O3 V1 O5 P1 -13.1(4) . 6_565
O4 V1 O5 P1 -110.7(4) . 6_565
O1 V1 O5 P1 83.8(4) . 6_565
O2 V1 O5 P1 165.7(3) . 6_565
F1 V1 O5 P1 168.8(4) . 6_565
O5 P1 C1 C2 -65.7(2) 6_566 .
O4 P1 C1 C2 171.03(18) 6_556 .
O1 P1 C1 C2 54.1(2) . .
P1 C1 C2 C2 -171.1(2) . 5_667
